data_8106838
loop_
_publ_author_name
'Zhu, Guang-Zhou'
'Li, Chun-Ling'
'Wang, Ao-Lan'
'Wang, Shi-Yu'
'Zou, Dan-Ling'
'Zhang, Xiao-Jing'
'Yang, Feng-Lei'

_publ_section_title
;
 Crystal structure of tris(3-(2-pyridyl)pyrazole)zinc(II)tetrachlorido
 zincate(II), C24H21Cl4N9Zn2
;
_journal_issue 1
_journal_name_full 'Zeitschrift f\"ur Kristallographie - New Crystal Structures'
_journal_page_first 241
_journal_page_last 242
_journal_paper_doi 10.1515/ncrs-2015-0104
_journal_volume 231
_journal_year 2016
_chemical_formula_sum 'C24 H21 Cl4 N9 Zn2'
_chemical_formula_weight 708.04
_chemical_name_systematic
; 
[Tri(3-(2-pyridyl)pyrazole)zinc(II)] Zinc(II) Tetrachloride 
;
_space_group_IT_number 167
_space_group_name_Hall '-R 3 2"c'
_space_group_name_H-M_alt 'R -3 c :H'
_symmetry_cell_setting trigonal
_symmetry_space_group_name_H-M 'R -3 c :H'
_atom_sites_solution_hydrogens geom
_atom_sites_solution_primary direct
_atom_sites_solution_secondary difmap
_audit_creation_method SHELXL-97
_cell_angle_alpha 90.00
_cell_angle_beta 90.00
_cell_angle_gamma 120.00
_cell_formula_units_Z 12
_cell_length_a 13.3310(13)
_cell_length_b 13.3310(13)
_cell_length_c 58.070(9)
_cell_measurement_temperature 296(2)
_cell_volume 8937.3(19)
_computing_cell_refinement 'SMART (Bruker 2001)'
_computing_data_collection 'SMART (Bruker 2001)'
_computing_data_reduction 'SMART (Bruker 2001)'
_computing_molecular_graphics 'SHELXTL(Sheldrick, 1997)'
_computing_publication_material 'SHELXTL(Sheldrick, 1997)'
_computing_structure_refinement 'SHELXL-97 (Sheldrick, 1997)'
_computing_structure_solution 'SHELXS-97 (Sheldrick, 1990)'
_diffrn_ambient_temperature 296(2)
_diffrn_measured_fraction_theta_full 0.968
_diffrn_measured_fraction_theta_max 0.968
_diffrn_measurement_device_type 'Bruker SMART CCD area-detector'
_diffrn_measurement_method 'phi and omega scans'
_diffrn_radiation_monochromator graphite
_diffrn_radiation_source 'fine-focus sealed tube'
_diffrn_radiation_type MoK\a
_diffrn_radiation_wavelength 0.71073
_diffrn_reflns_av_R_equivalents 0.0592
_diffrn_reflns_av_sigmaI/netI 0.0351
_diffrn_reflns_limit_h_max 16
_diffrn_reflns_limit_h_min -15
_diffrn_reflns_limit_k_max 16
_diffrn_reflns_limit_k_min -16
_diffrn_reflns_limit_l_max 71
_diffrn_reflns_limit_l_min -71
_diffrn_reflns_number 36116
_diffrn_reflns_theta_full 26.62
_diffrn_reflns_theta_max 26.62
_diffrn_reflns_theta_min 1.90
_exptl_absorpt_coefficient_mu 2.000
_exptl_absorpt_correction_type none
_exptl_crystal_colour colorless
_exptl_crystal_density_diffrn 1.579
_exptl_crystal_density_method 'not measured'
_exptl_crystal_description block
_exptl_crystal_F_000 4272
_exptl_crystal_size_max 0.10
_exptl_crystal_size_mid 0.10
_exptl_crystal_size_min 0.10
_refine_diff_density_max 0.927
_refine_diff_density_min -0.507
_refine_diff_density_rms 0.148
_refine_ls_extinction_expression Fc^*^=kFc[1+0.001xFc^2^\l^3^/sin(2\q)]^-1/4^
_refine_ls_extinction_method SHELXL
_refine_ls_goodness_of_fit_ref 1.006
_refine_ls_hydrogen_treatment mixed
_refine_ls_matrix_type full
_refine_ls_number_parameters 118
_refine_ls_number_reflns 2032
_refine_ls_number_restraints 0
_refine_ls_restrained_S_all 1.006
_refine_ls_R_factor_all 0.0725
_refine_ls_R_factor_gt 0.0408
_refine_ls_shift/su_max 0.000
_refine_ls_shift/su_mean 0.000
_refine_ls_structure_factor_coef Fsqd
_refine_ls_weighting_details 'calc w=1/[\s^2^(Fo^2^)+(0.1000P)^2^+0.0000P] where P=(Fo^2^+2Fc^2^)/3'
_refine_ls_weighting_scheme calc
_refine_ls_wR_factor_gt 0.1132
_refine_ls_wR_factor_ref 0.1491
_reflns_number_gt 1307
_reflns_number_total 2032
_reflns_threshold_expression >2sigma(I)
_cod_data_source_file suppl_ncrs-2015-0104_suppl.cif
_cod_data_source_block a
_cod_original_sg_symbol_H-M R-3c
_cod_database_code 8106838

loop_
_symmetry_equiv_pos_as_xyz
'x, y, z'
'-y, x-y, z'
'-x+y, -x, z'
'y, x, -z+1/2'
'-x, -x+y, -z+1/2'
'x-y, -y, -z+1/2'
'x+2/3, y+1/3, z+1/3'
'-y+2/3, x-y+1/3, z+1/3'
'-x+y+2/3, -x+1/3, z+1/3'
'y+2/3, x+1/3, -z+5/6'
'-x+2/3, -x+y+1/3, -z+5/6'
'x-y+2/3, -y+1/3, -z+5/6'
'x+1/3, y+2/3, z+2/3'
'-y+1/3, x-y+2/3, z+2/3'
'-x+y+1/3, -x+2/3, z+2/3'
'y+1/3, x+2/3, -z+7/6'
'-x+1/3, -x+y+2/3, -z+7/6'
'x-y+1/3, -y+2/3, -z+7/6'
'-x, -y, -z'
'y, -x+y, -z'
'x-y, x, -z'
'-y, -x, z-1/2'
'x, x-y, z-1/2'
'-x+y, y, z-1/2'
'-x+2/3, -y+1/3, -z+1/3'
'y+2/3, -x+y+1/3, -z+1/3'
'x-y+2/3, x+1/3, -z+1/3'
'-y+2/3, -x+1/3, z-1/6'
'x+2/3, x-y+1/3, z-1/6'
'-x+y+2/3, y+1/3, z-1/6'
'-x+1/3, -y+2/3, -z+2/3'
'y+1/3, -x+y+2/3, -z+2/3'
'x-y+1/3, x+2/3, -z+2/3'
'-y+1/3, -x+2/3, z+1/6'
'x+1/3, x-y+2/3, z+1/6'
'-x+y+1/3, y+2/3, z+1/6'

loop_
_atom_site_label
_atom_site_type_symbol
_atom_site_fract_x
_atom_site_fract_y
_atom_site_fract_z
_atom_site_U_iso_or_equiv
_atom_site_adp_type
_atom_site_occupancy
_atom_site_symmetry_multiplicity
_atom_site_calc_flag
_atom_site_refinement_flags
_atom_site_disorder_assembly
_atom_site_disorder_group
Zn1 Zn 0.6667 0.3333 0.014268(11) 0.0521(3) Uani 1 3 d S . .
Cl1 Cl 0.49952(8) 0.31332(9) -0.000307(14) 0.0771(4) Uani 1 1 d . . .
Cl2 Cl 0.6667 0.3333 0.05277(2) 0.0547(4) Uani 1 3 d S . .
Zn2 Zn 0.0000 0.0000 0.085141(11) 0.0468(3) Uani 1 3 d S . .
N1 N 0.1432(2) 0.0145(2) 0.06411(5) 0.0584(7) Uani 1 1 d . . .
N2 N 0.1506(2) 0.1195(2) 0.10328(4) 0.0516(6) Uani 1 1 d . . .
N3 N 0.1761(2) 0.1794(2) 0.12302(5) 0.0660(8) Uani 1 1 d . . .
H3A H 0.1250 0.1765 0.1324 0.079 Uiso 1 1 calc R . .
C1 C 0.1363(4) -0.0394(3) 0.04417(7) 0.0800(10) Uani 1 1 d . . .
H1A H 0.0632 -0.0949 0.0390 0.096 Uiso 1 1 calc R . .
C2 C 0.2273(5) -0.0185(4) 0.03121(9) 0.1042(14) Uani 1 1 d . . .
H2A H 0.2177 -0.0573 0.0174 0.125 Uiso 1 1 calc R . .
C3 C 0.3344(5) 0.0610(5) 0.03884(9) 0.1034(15) Uani 1 1 d . . .
H3B H 0.3995 0.0763 0.0302 0.124 Uiso 1 1 calc R . .
C4 C 0.3472(3) 0.1187(3) 0.05920(8) 0.0843(12) Uani 1 1 d . . .
H4A H 0.4202 0.1736 0.0645 0.101 Uiso 1 1 calc R . .
C5 C 0.2488(3) 0.0933(3) 0.07164(6) 0.0570(8) Uani 1 1 d . . .
C6 C 0.2512(3) 0.1476(3) 0.09353(6) 0.0548(8) Uani 1 1 d . . .
C7 C 0.3424(3) 0.2270(3) 0.10740(8) 0.0829(12) Uani 1 1 d . . .
H7A H 0.4214 0.2612 0.1045 0.100 Uiso 1 1 calc R . .
C8 C 0.2893(4) 0.2435(3) 0.12637(8) 0.0866(12) Uani 1 1 d . . .
H8A H 0.3260 0.2904 0.1390 0.104 Uiso 1 1 calc R . .

loop_
_atom_site_aniso_label
_atom_site_aniso_U_11
_atom_site_aniso_U_22
_atom_site_aniso_U_33
_atom_site_aniso_U_23
_atom_site_aniso_U_13
_atom_site_aniso_U_12
Zn1 0.0540(3) 0.0540(3) 0.0483(4) 0.000 0.000 0.02698(17)
Cl1 0.0647(6) 0.1080(8) 0.0687(6) -0.0059(5) -0.0085(4) 0.0508(5)
Cl2 0.0583(5) 0.0583(5) 0.0477(7) 0.000 0.000 0.0291(3)
Zn2 0.0400(3) 0.0400(3) 0.0603(4) 0.000 0.000 0.02002(15)
N1 0.0500(16) 0.0548(15) 0.0711(18) -0.0015(13) 0.0104(13) 0.0267(14)
N2 0.0458(15) 0.0444(14) 0.0607(16) -0.0015(13) -0.0023(12) 0.0196(12)
N3 0.0636(18) 0.0614(17) 0.0621(16) -0.0001(14) -0.0040(14) 0.0231(15)
C1 0.083(3) 0.076(3) 0.087(3) -0.007(2) 0.014(2) 0.044(2)
C2 0.119(4) 0.107(3) 0.109(3) 0.000(3) 0.035(3) 0.074(3)
C3 0.117(4) 0.123(4) 0.111(3) 0.038(3) 0.057(3) 0.090(4)
C4 0.056(2) 0.077(3) 0.124(4) 0.034(3) 0.029(2) 0.037(2)
C5 0.0481(19) 0.0527(18) 0.079(2) 0.0213(18) 0.0162(17) 0.0314(17)
C6 0.0373(17) 0.0429(16) 0.079(2) 0.0141(16) -0.0001(16) 0.0159(14)
C7 0.0394(18) 0.063(2) 0.127(4) 0.015(2) -0.014(2) 0.0112(18)
C8 0.079(3) 0.067(2) 0.086(3) -0.004(2) -0.034(2) 0.015(2)

loop_
_atom_type_symbol
_atom_type_description
_atom_type_scat_dispersion_real
_atom_type_scat_dispersion_imag
_atom_type_scat_source
C C 0.0033 0.0016 'International Tables Vol C Tables 4.2.6.8 and 6.1.1.4'
H H 0.0000 0.0000 'International Tables Vol C Tables 4.2.6.8 and 6.1.1.4'
Cl Cl 0.1484 0.1585 'International Tables Vol C Tables 4.2.6.8 and 6.1.1.4'
N N 0.0061 0.0033 'International Tables Vol C Tables 4.2.6.8 and 6.1.1.4'
Zn Zn 0.2839 1.4301 'International Tables Vol C Tables 4.2.6.8 and 6.1.1.4'

loop_
_geom_angle_atom_site_label_1
_geom_angle_atom_site_label_2
_geom_angle_atom_site_label_3
_geom_angle
_geom_angle_site_symmetry_1
_geom_angle_site_symmetry_3
Cl2 Zn1 Cl1 111.88(3) . 2_655
Cl2 Zn1 Cl1 111.88(3) . 3_665
Cl1 Zn1 Cl1 106.96(3) 2_655 3_665
Cl2 Zn1 Cl1 111.88(3) . .
Cl1 Zn1 Cl1 106.96(3) 2_655 .
Cl1 Zn1 Cl1 106.96(3) 3_665 .
N2 Zn2 N2 97.38(9) . 3
N2 Zn2 N2 97.38(9) . 2
N2 Zn2 N2 97.38(9) 3 2
N2 Zn2 N1 165.42(9) . 3
N2 Zn2 N1 75.79(10) 3 3
N2 Zn2 N1 96.29(10) 2 3
N2 Zn2 N1 96.29(10) . 2
N2 Zn2 N1 165.42(9) 3 2
N2 Zn2 N1 75.79(9) 2 2
N1 Zn2 N1 91.98(10) 3 2
N2 Zn2 N1 75.79(10) . .
N2 Zn2 N1 96.29(9) 3 .
N2 Zn2 N1 165.42(9) 2 .
N1 Zn2 N1 91.98(10) 3 .
N1 Zn2 N1 91.98(10) 2 .
C5 N1 C1 117.7(3) . .
C5 N1 Zn2 114.5(2) . .
C1 N1 Zn2 127.6(2) . .
C6 N2 N3 106.1(3) . .
C6 N2 Zn2 116.4(2) . .
N3 N2 Zn2 137.5(2) . .
C8 N3 N2 112.2(3) . .
C8 N3 H3A 123.9 . .
N2 N3 H3A 123.9 . .
C2 C1 N1 124.3(4) . .
C2 C1 H1A 117.8 . .
N1 C1 H1A 117.8 . .
C1 C2 C3 118.1(5) . .
C1 C2 H2A 121.0 . .
C3 C2 H2A 121.0 . .
C2 C3 C4 120.3(4) . .
C2 C3 H3B 119.8 . .
C4 C3 H3B 119.8 . .
C3 C4 C5 118.4(4) . .
C3 C4 H4A 120.8 . .
C5 C4 H4A 120.8 . .
N1 C5 C4 121.2(4) . .
N1 C5 C6 115.3(3) . .
C4 C5 C6 123.5(4) . .
N2 C6 C7 109.9(3) . .
N2 C6 C5 117.7(3) . .
C7 C6 C5 132.4(3) . .
C8 C7 C6 105.0(3) . .
C8 C7 H7A 127.5 . .
C6 C7 H7A 127.5 . .
N3 C8 C7 106.8(3) . .
N3 C8 H8A 126.6 . .
C7 C8 H8A 126.6 . .

loop_
_geom_bond_atom_site_label_1
_geom_bond_atom_site_label_2
_geom_bond_distance
_geom_bond_site_symmetry_2
Zn1 Cl2 2.2360(17) .
Zn1 Cl1 2.2712(9) 2_655
Zn1 Cl1 2.2712(9) 3_665
Zn1 Cl1 2.2712(9) .
Zn2 N2 2.116(2) .
Zn2 N2 2.116(2) 3
Zn2 N2 2.116(2) 2
Zn2 N1 2.192(2) 3
Zn2 N1 2.192(2) 2
Zn2 N1 2.192(2) .
N1 C5 1.340(4) .
N1 C1 1.341(4) .
N2 C6 1.326(4) .
N2 N3 1.340(3) .
N3 C8 1.325(4) .
N3 H3A 0.8600 .
C1 C2 1.333(5) .
C1 H1A 0.9300 .
C2 C3 1.359(6) .
C2 H2A 0.9300 .
C3 C4 1.374(6) .
C3 H3B 0.9300 .
C4 C5 1.383(4) .
C4 H4A 0.9300 .
C5 C6 1.455(5) .
C6 C7 1.400(5) .
C7 C8 1.385(6) .
C7 H7A 0.9300 .
C8 H8A 0.9300 .

loop_
_geom_torsion_atom_site_label_1
_geom_torsion_atom_site_label_2
_geom_torsion_atom_site_label_3
_geom_torsion_atom_site_label_4
_geom_torsion
_geom_torsion_site_symmetry_1
_geom_torsion_site_symmetry_2
_geom_torsion_site_symmetry_3
_geom_torsion_site_symmetry_4
N2 Zn2 N1 C5 -4.55(19) . . . .
N2 Zn2 N1 C5 -100.6(2) 3 . . .
N2 Zn2 N1 C5 58.9(5) 2 . . .
N1 Zn2 N1 C5 -176.5(2) 3 . . .
N1 Zn2 N1 C5 91.4(3) 2 . . .
N2 Zn2 N1 C1 -179.3(3) . . . .
N2 Zn2 N1 C1 84.7(3) 3 . . .
N2 Zn2 N1 C1 -115.8(4) 2 . . .
N1 Zn2 N1 C1 8.8(3) 3 . . .
N1 Zn2 N1 C1 -83.3(2) 2 . . .
N2 Zn2 N2 C6 97.3(2) 3 . . .
N2 Zn2 N2 C6 -164.2(2) 2 . . .
N1 Zn2 N2 C6 36.4(5) 3 . . .
N1 Zn2 N2 C6 -87.8(2) 2 . . .
N1 Zn2 N2 C6 2.69(19) . . . .
N2 Zn2 N2 N3 -82.7(2) 3 . . .
N2 Zn2 N2 N3 15.7(3) 2 . . .
N1 Zn2 N2 N3 -143.7(4) 3 . . .
N1 Zn2 N2 N3 92.1(3) 2 . . .
N1 Zn2 N2 N3 -177.4(3) . . . .
C6 N2 N3 C8 -0.8(3) . . . .
Zn2 N2 N3 C8 179.3(2) . . . .
C5 N1 C1 C2 -1.0(5) . . . .
Zn2 N1 C1 C2 173.6(3) . . . .
N1 C1 C2 C3 1.2(7) . . . .
C1 C2 C3 C4 -0.9(7) . . . .
C2 C3 C4 C5 0.4(6) . . . .
C1 N1 C5 C4 0.4(4) . . . .
Zn2 N1 C5 C4 -174.9(2) . . . .
C1 N1 C5 C6 -179.1(3) . . . .
Zn2 N1 C5 C6 5.6(3) . . . .
C3 C4 C5 N1 -0.1(5) . . . .
C3 C4 C5 C6 179.3(3) . . . .
N3 N2 C6 C7 -0.1(3) . . . .
Zn2 N2 C6 C7 179.9(2) . . . .
N3 N2 C6 C5 179.4(2) . . . .
Zn2 N2 C6 C5 -0.6(3) . . . .
N1 C5 C6 N2 -3.5(4) . . . .
C4 C5 C6 N2 177.1(3) . . . .
N1 C5 C6 C7 175.9(3) . . . .
C4 C5 C6 C7 -3.6(5) . . . .
N2 C6 C7 C8 0.8(4) . . . .
C5 C6 C7 C8 -178.5(3) . . . .
N2 N3 C8 C7 1.3(4) . . . .
C6 C7 C8 N3 -1.3(4) . . . .
